data_2234940
loop_
_publ_author_name
'Al-Salahi, Rashad'
'Nabih, Lolak'
'Al-Omar, Mohamed'
'Ng, Seik Weng'

_publ_section_title
;
 2-Phenoxy-1,2,4-triazolo[1,5-<i>a</i>]quinazolin-5(4<i>H</i>)-one
;
_journal_coeditor_code BT5917
_journal_issue 6
_journal_name_full 'Acta Crystallographica Section E'
_journal_page_first o1808
_journal_paper_doi 10.1107/S1600536812021782
_journal_volume 68
_journal_year 2012
_chemical_formula_iupac 'C15 H10 N4 O2'
_chemical_formula_moiety 'C15 H10 N4 O2'
_chemical_formula_sum 'C15 H10 N4 O2'
_chemical_formula_weight 278.27
_chemical_name_systematic
;
2-Phenoxy-1,2,4-triazolo[1,5-<i>a</i>]quinazolin-5(4<i>H</i>)-one
;
_space_group_IT_number 2
_symmetry_cell_setting triclinic
_symmetry_space_group_name_Hall '-P 1'
_symmetry_space_group_name_H-M 'P -1'
_atom_sites_solution_hydrogens geom
_atom_sites_solution_primary direct
_atom_sites_solution_secondary difmap
_audit_creation_method SHELXL-97
_cell_angle_alpha 74.087(4)
_cell_angle_beta 86.623(4)
_cell_angle_gamma 89.284(4)
_cell_formula_units_Z 2
_cell_length_a 5.6985(2)
_cell_length_b 8.4328(4)
_cell_length_c 13.4322(7)
_cell_measurement_reflns_used 6342
_cell_measurement_temperature 294(2)
_cell_measurement_theta_max 76.8367
_cell_measurement_theta_min 5.4504
_cell_volume 619.66(5)
_computing_cell_refinement 'CrysAlis PRO (Agilent, 2012)'
_computing_data_collection 'CrysAlis PRO (Agilent, 2012)'
_computing_data_reduction 'CrysAlis PRO (Agilent, 2012)'
_computing_molecular_graphics 'X-SEED (Barbour, 2001)'
_computing_publication_material 'publCIF (Westrip, 2010)'
_computing_structure_refinement 'SHELXL97 (Sheldrick, 2008)'
_computing_structure_solution 'SHELXS97 (Sheldrick, 2008)'
_diffrn_ambient_temperature 294(2)
_diffrn_detector_area_resol_mean 10.4041
_diffrn_measured_fraction_theta_full 0.982
_diffrn_measured_fraction_theta_max 0.982
_diffrn_measurement_device_type 'Agilent SuperNova Dual diffractometer with an Atlas detector'
_diffrn_measurement_method '\w scan'
_diffrn_radiation_monochromator Mirror
_diffrn_radiation_source 'SuperNova (Cu) X-ray Source'
_diffrn_radiation_type CuK\a
_diffrn_radiation_wavelength 1.54184
_diffrn_reflns_av_R_equivalents 0.0210
_diffrn_reflns_av_sigmaI/netI 0.0137
_diffrn_reflns_limit_h_max 7
_diffrn_reflns_limit_h_min -7
_diffrn_reflns_limit_k_max 10
_diffrn_reflns_limit_k_min -10
_diffrn_reflns_limit_l_max 16
_diffrn_reflns_limit_l_min -16
_diffrn_reflns_number 10219
_diffrn_reflns_theta_full 77.04
_diffrn_reflns_theta_max 77.04
_diffrn_reflns_theta_min 5.45
_diffrn_standards_decay_% 0
_diffrn_standards_interval_count 0
_diffrn_standards_interval_time 0
_diffrn_standards_number 0
_exptl_absorpt_coefficient_mu 0.857
_exptl_absorpt_correction_T_max 0.9192
_exptl_absorpt_correction_T_min 0.7831
_exptl_absorpt_correction_type multi-scan
_exptl_absorpt_process_details '(CrysAlis PRO; Agilent, 2012)'
_exptl_crystal_colour colorless
_exptl_crystal_density_diffrn 1.491
_exptl_crystal_density_method 'not measured'
_exptl_crystal_description prism
_exptl_crystal_F_000 288
_exptl_crystal_size_max 0.30
_exptl_crystal_size_mid 0.30
_exptl_crystal_size_min 0.10
_refine_diff_density_max 0.168
_refine_diff_density_min -0.173
_refine_ls_extinction_method none
_refine_ls_goodness_of_fit_ref 1.026
_refine_ls_hydrogen_treatment mixed
_refine_ls_matrix_type full
_refine_ls_number_parameters 194
_refine_ls_number_reflns 2570
_refine_ls_number_restraints 1
_refine_ls_restrained_S_all 1.026
_refine_ls_R_factor_all 0.0366
_refine_ls_R_factor_gt 0.0349
_refine_ls_shift/su_max 0.001
_refine_ls_shift/su_mean 0.001
_refine_ls_structure_factor_coef Fsqd
_refine_ls_weighting_details 'calc w=1/[\s^2^(Fo^2^)+(0.0596P)^2^+0.1010P] where P=(Fo^2^+2Fc^2^)/3'
_refine_ls_weighting_scheme calc
_refine_ls_wR_factor_gt 0.1006
_refine_ls_wR_factor_ref 0.1029
_reflns_number_gt 2408
_reflns_number_total 2570
_reflns_threshold_expression I>2\s(I)
_cod_data_source_file bt5917.cif
_cod_data_source_block I
_cod_database_code 2234940
_cod_database_fobs_code 2234940

loop_
_symmetry_equiv_pos_as_xyz
'x, y, z'
'-x, -y, -z'

loop_
_atom_site_type_symbol
_atom_site_label
_atom_site_fract_x
_atom_site_fract_y
_atom_site_fract_z
_atom_site_U_iso_or_equiv
_atom_site_adp_type
_atom_site_calc_flag
_atom_site_refinement_flags
_atom_site_occupancy
_atom_site_symmetry_multiplicity
O O1 0.99321(13) 0.65595(10) 0.38673(6) 0.0434(2) Uani d . 1 1
O O2 0.05541(15) 0.63656(11) 0.73718(7) 0.0575(3) Uani d . 1 1
N N1 0.72791(14) 0.61117(11) 0.52356(7) 0.0368(2) Uani d D 1 1
H H1 0.815(2) 0.5287(14) 0.5565(10) 0.052(4) Uiso d D 1 1
N N2 0.39197(14) 0.77669(10) 0.51740(7) 0.0357(2) Uani d . 1 1
N N3 0.19077(15) 0.78851(11) 0.57764(7) 0.0407(2) Uani d . 1 1
N N4 0.42432(15) 0.57551(11) 0.66105(7) 0.0392(2) Uani d . 1 1
C C1 0.80686(17) 0.69434(12) 0.42497(8) 0.0357(2) Uani d . 1 1
C C2 0.65586(18) 0.82833(13) 0.36907(8) 0.0371(2) Uani d . 1 1
C C3 0.7175(2) 0.91440(15) 0.26696(9) 0.0478(3) Uani d . 1 1
H H3A 0.8541 0.8874 0.2340 0.057 Uiso calc R 1 1
C C4 0.5757(2) 1.03986(17) 0.21472(10) 0.0559(3) Uani d . 1 1
H H4 0.6164 1.0970 0.1463 0.067 Uiso calc R 1 1
C C5 0.3716(2) 1.08128(15) 0.26419(10) 0.0509(3) Uani d . 1 1
H H5 0.2790 1.1674 0.2285 0.061 Uiso calc R 1 1
C C6 0.30459(19) 0.99747(14) 0.36443(9) 0.0423(3) Uani d . 1 1
H H6 0.1673 1.0250 0.3967 0.051 Uiso calc R 1 1
C C7 0.44778(18) 0.86996(13) 0.41660(8) 0.0354(2) Uani d . 1 1
C C8 0.52273(17) 0.64985(12) 0.56919(8) 0.0342(2) Uani d . 1 1
C C9 0.22415(18) 0.66579(14) 0.66014(8) 0.0400(2) Uani d . 1 1
C C10 0.0660(2) 0.49527(15) 0.82080(9) 0.0453(3) Uani d . 1 1
C C11 -0.1218(2) 0.38863(17) 0.83833(10) 0.0524(3) Uani d . 1 1
H H11 -0.2437 0.4075 0.7934 0.063 Uiso calc R 1 1
C C12 -0.1261(3) 0.25285(19) 0.92387(11) 0.0621(4) Uani d . 1 1
H H12 -0.2514 0.1790 0.9366 0.075 Uiso calc R 1 1
C C13 0.0546(3) 0.22606(19) 0.99069(11) 0.0664(4) Uani d . 1 1
H H13 0.0512 0.1346 1.0482 0.080 Uiso calc R 1 1
C C14 0.2391(3) 0.3353(2) 0.97164(11) 0.0663(4) Uani d . 1 1
H H14 0.3603 0.3175 1.0169 0.080 Uiso calc R 1 1
C C15 0.2473(2) 0.47089(19) 0.88648(11) 0.0567(3) Uani d . 1 1
H H15 0.3729 0.5445 0.8736 0.068 Uiso calc R 1 1

loop_
_atom_site_aniso_label
_atom_site_aniso_U_11
_atom_site_aniso_U_22
_atom_site_aniso_U_33
_atom_site_aniso_U_12
_atom_site_aniso_U_13
_atom_site_aniso_U_23
O1 0.0337(4) 0.0480(4) 0.0435(4) 0.0121(3) 0.0022(3) -0.0057(3)
O2 0.0464(5) 0.0600(5) 0.0506(5) 0.0199(4) 0.0148(4) 0.0065(4)
N1 0.0287(4) 0.0391(5) 0.0391(5) 0.0091(3) -0.0027(3) -0.0053(4)
N2 0.0288(4) 0.0379(5) 0.0377(5) 0.0075(3) -0.0014(3) -0.0064(4)
N3 0.0319(4) 0.0454(5) 0.0410(5) 0.0097(4) 0.0023(4) -0.0066(4)
N4 0.0330(4) 0.0414(5) 0.0391(5) 0.0073(3) 0.0000(4) -0.0048(4)
C1 0.0299(5) 0.0376(5) 0.0387(5) 0.0045(4) -0.0023(4) -0.0091(4)
C2 0.0323(5) 0.0376(5) 0.0395(5) 0.0055(4) -0.0028(4) -0.0076(4)
C3 0.0434(6) 0.0502(6) 0.0433(6) 0.0114(5) 0.0036(5) -0.0038(5)
C4 0.0558(7) 0.0581(7) 0.0420(6) 0.0153(6) 0.0037(5) 0.0044(5)
C5 0.0482(7) 0.0486(6) 0.0481(7) 0.0159(5) -0.0059(5) 0.0000(5)
C6 0.0356(5) 0.0414(6) 0.0461(6) 0.0098(4) -0.0036(4) -0.0058(5)
C7 0.0313(5) 0.0357(5) 0.0379(5) 0.0035(4) -0.0036(4) -0.0077(4)
C8 0.0280(5) 0.0360(5) 0.0377(5) 0.0052(4) -0.0042(4) -0.0085(4)
C9 0.0322(5) 0.0442(6) 0.0401(5) 0.0066(4) 0.0025(4) -0.0069(4)
C10 0.0416(6) 0.0515(6) 0.0373(6) 0.0114(5) 0.0062(4) -0.0053(5)
C11 0.0428(6) 0.0679(8) 0.0431(6) 0.0044(5) 0.0020(5) -0.0104(6)
C12 0.0593(8) 0.0625(8) 0.0578(8) -0.0047(6) 0.0123(6) -0.0082(6)
C13 0.0724(9) 0.0666(9) 0.0466(7) 0.0142(7) 0.0078(6) 0.0043(6)
C14 0.0580(8) 0.0876(11) 0.0464(7) 0.0160(7) -0.0100(6) -0.0061(7)
C15 0.0468(7) 0.0675(8) 0.0525(7) 0.0017(6) -0.0024(5) -0.0112(6)

loop_
_atom_type_symbol
_atom_type_description
_atom_type_scat_dispersion_real
_atom_type_scat_dispersion_imag
_atom_type_scat_source
C C 0.0181 0.0091 'International Tables Vol C Tables 4.2.6.8 and 6.1.1.4'
H H 0.0000 0.0000 'International Tables Vol C Tables 4.2.6.8 and 6.1.1.4'
N N 0.0311 0.0180 'International Tables Vol C Tables 4.2.6.8 and 6.1.1.4'
O O 0.0492 0.0322 'International Tables Vol C Tables 4.2.6.8 and 6.1.1.4'

loop_
_geom_angle_atom_site_label_1
_geom_angle_atom_site_label_2
_geom_angle_atom_site_label_3
_geom_angle
C9 O2 C10 119.95(9)
C8 N1 C1 122.69(8)
C8 N1 H1 120.6(9)
C1 N1 H1 116.7(9)
C8 N2 N3 109.16(8)
C8 N2 C7 123.88(9)
N3 N2 C7 126.79(8)
C9 N3 N2 100.32(8)
C8 N4 C9 100.54(8)
O1 C1 N1 120.70(9)
O1 C1 C2 123.08(10)
N1 C1 C2 116.22(9)
C3 C2 C7 118.94(10)
C3 C2 C1 120.02(10)
C7 C2 C1 121.04(10)
C4 C3 C2 119.93(11)
C4 C3 H3A 120.0
C2 C3 H3A 120.0
C3 C4 C5 120.17(12)
C3 C4 H4 119.9
C5 C4 H4 119.9
C6 C5 C4 121.30(11)
C6 C5 H5 119.4
C4 C5 H5 119.4
C5 C6 C7 118.26(11)
C5 C6 H6 120.9
C7 C6 H6 120.9
N2 C7 C6 122.26(10)
N2 C7 C2 116.34(9)
C6 C7 C2 121.40(10)
N4 C8 N2 111.92(9)
N4 C8 N1 128.29(9)
N2 C8 N1 119.77(9)
N3 C9 O2 117.36(9)
N3 C9 N4 118.04(9)
O2 C9 N4 124.59(10)
C15 C10 C11 121.75(12)
C15 C10 O2 121.40(12)
C11 C10 O2 116.68(11)
C10 C11 C12 118.73(12)
C10 C11 H11 120.6
C12 C11 H11 120.6
C11 C12 C13 120.38(14)
C11 C12 H12 119.8
C13 C12 H12 119.8
C14 C13 C12 119.61(13)
C14 C13 H13 120.2
C12 C13 H13 120.2
C13 C14 C15 120.89(13)
C13 C14 H14 119.6
C15 C14 H14 119.6
C10 C15 C14 118.62(13)
C10 C15 H15 120.7
C14 C15 H15 120.7

loop_
_geom_bond_atom_site_label_1
_geom_bond_atom_site_label_2
_geom_bond_distance
O1 C1 1.2307(12)
O2 C9 1.3435(13)
O2 C10 1.3990(14)
N1 C8 1.3656(13)
N1 C1 1.3699(13)
N1 H1 0.878(9)
N2 C8 1.3477(12)
N2 N3 1.3824(12)
N2 C7 1.3874(14)
N3 C9 1.3139(14)
N4 C8 1.3164(14)
N4 C9 1.3622(13)
C1 C2 1.4722(14)
C2 C3 1.3910(16)
C2 C7 1.4000(14)
C3 C4 1.3794(17)
C3 H3A 0.9300
C4 C5 1.3938(17)
C4 H4 0.9300
C5 C6 1.3721(17)
C5 H5 0.9300
C6 C7 1.3947(14)
C6 H6 0.9300
C10 C15 1.3753(18)
C10 C11 1.3738(18)
C11 C12 1.3813(19)
C11 H11 0.9300
C12 C13 1.382(2)
C12 H12 0.9300
C13 C14 1.372(2)
C13 H13 0.9300
C14 C15 1.377(2)
C14 H14 0.9300
C15 H15 0.9300

loop_
_geom_hbond_atom_site_label_D
_geom_hbond_atom_site_label_H
_geom_hbond_atom_site_label_A
_geom_hbond_site_symmetry_A
_geom_hbond_distance_DH
_geom_hbond_distance_HA
_geom_hbond_distance_DA
_geom_hbond_angle_DHA
N1 H1 O1 2_766 0.880(10) 1.901(9) 2.7750(10) 174.0(10)

loop_
_geom_torsion_atom_site_label_1
_geom_torsion_atom_site_label_2
_geom_torsion_atom_site_label_3
_geom_torsion_atom_site_label_4
_geom_torsion
C8 N2 N3 C9 0.14(11)
C7 N2 N3 C9 175.59(10)
C8 N1 C1 O1 179.78(9)
C8 N1 C1 C2 -0.77(15)
O1 C1 C2 C3 2.27(17)
N1 C1 C2 C3 -177.17(10)
O1 C1 C2 C7 -178.59(10)
N1 C1 C2 C7 1.98(15)
C7 C2 C3 C4 0.81(19)
C1 C2 C3 C4 179.98(12)
C2 C3 C4 C5 0.4(2)
C3 C4 C5 C6 -1.2(2)
C4 C5 C6 C7 0.7(2)
C8 N2 C7 C6 178.15(10)
N3 N2 C7 C6 3.32(17)
C8 N2 C7 C2 -1.29(15)
N3 N2 C7 C2 -176.12(9)
C5 C6 C7 N2 -178.86(10)
C5 C6 C7 C2 0.55(17)
C3 C2 C7 N2 178.15(9)
C1 C2 C7 N2 -1.00(15)
C3 C2 C7 C6 -1.29(17)
C1 C2 C7 C6 179.55(10)
C9 N4 C8 N2 0.60(12)
C9 N4 C8 N1 -177.91(10)
N3 N2 C8 N4 -0.50(12)
C7 N2 C8 N4 -176.12(9)
N3 N2 C8 N1 178.16(8)
C7 N2 C8 N1 2.54(16)
C1 N1 C8 N4 177.01(10)
C1 N1 C8 N2 -1.40(15)
N2 N3 C9 O2 -178.60(10)
N2 N3 C9 N4 0.27(13)
C10 O2 C9 N3 171.70(11)
C10 O2 C9 N4 -7.09(18)
C8 N4 C9 N3 -0.55(13)
C8 N4 C9 O2 178.22(11)
C9 O2 C10 C15 63.17(17)
C9 O2 C10 C11 -121.42(12)
C15 C10 C11 C12 -0.6(2)
O2 C10 C11 C12 -175.96(11)
C10 C11 C12 C13 0.5(2)
C11 C12 C13 C14 0.0(2)
C12 C13 C14 C15 -0.3(2)
C11 C10 C15 C14 0.2(2)
O2 C10 C15 C14 175.40(12)
C13 C14 C15 C10 0.2(2)

loop_
_cod_related_entry_id
_cod_related_entry_database
_cod_related_entry_code
1 ChemSpider 30657738
